data_7029604
loop_
_publ_author_name
'Moelands, Marcel A. H.'
'Schamhart, Daniel J.'
'Folkertsma, Emma'
'Lutz, Martin'
'Spek, Anthony L.'
'Klein Gebbink, Robertus J. M.'

_publ_section_title
;
 Facial triad modelling using ferrous pyridinyl prolinate complexes:
 synthesis and catalytic applications.
;
_journal_issue 18
_journal_name_full 'Dalton transactions (Cambridge, England : 2003)'
_journal_page_first 6769
_journal_page_last 6785
_journal_paper_doi 10.1039/c3dt53266f
_journal_volume 43
_journal_year 2014
_chemical_absolute_configuration ad
_chemical_formula_moiety 'C12 H16 Cl2 Fe N2 O2'
_chemical_formula_sum 'C12 H16 Cl2 Fe N2 O2'
_chemical_formula_weight 347.02
_chemical_name_systematic
; 
 ? 
;
_space_group_IT_number 170
_symmetry_cell_setting hexagonal
_symmetry_space_group_name_Hall 'P 65'
_symmetry_space_group_name_H-M 'P 65'
_atom_sites_solution_hydrogens geom
_atom_sites_solution_primary direct
_atom_sites_solution_secondary difmap
_audit_creation_method SHELXL-97
_cell_angle_alpha 90.00
_cell_angle_beta 90.00
_cell_angle_gamma 120.00
_cell_formula_units_Z 6
_cell_length_a 8.3897(1)
_cell_length_b 8.3897(1)
_cell_length_c 35.4893(5)
_cell_measurement_reflns_used 18261
_cell_measurement_temperature 150(2)
_cell_measurement_theta_max 27.48
_cell_measurement_theta_min 1.02
_cell_volume 2163.32(5)
_computing_cell_refinement HKL2000
_computing_data_collection 'Nonius COLLECT'
_computing_data_reduction 'HKL2000, denzox, sadabs'
_computing_structure_refinement 'SHELXL-97 (Sheldrick, 1997)'
_computing_structure_solution 'SIR-97 (Altomare et al., 1997)'
_diffrn_ambient_temperature 150(2)
_diffrn_measured_fraction_theta_full 0.993
_diffrn_measured_fraction_theta_max 0.993
_diffrn_measurement_device_type 'Nonius KappaCCD'
_diffrn_measurement_method '\f and \w scans'
_diffrn_radiation_monochromator graphite
_diffrn_radiation_source 'rotating anode'
_diffrn_radiation_type MoK\a
_diffrn_radiation_wavelength 0.71073
_diffrn_reflns_av_R_equivalents 0.0265
_diffrn_reflns_av_sigmaI/netI 0.0318
_diffrn_reflns_limit_h_max 10
_diffrn_reflns_limit_h_min -9
_diffrn_reflns_limit_k_max 6
_diffrn_reflns_limit_k_min -10
_diffrn_reflns_limit_l_max 45
_diffrn_reflns_limit_l_min -45
_diffrn_reflns_number 11159
_diffrn_reflns_theta_full 27.44
_diffrn_reflns_theta_max 27.44
_diffrn_reflns_theta_min 2.86
_exptl_absorpt_coefficient_mu 1.414
_exptl_absorpt_correction_T_max 0.88
_exptl_absorpt_correction_T_min 0.55
_exptl_absorpt_correction_type multi-scan
_exptl_crystal_colour yellow
_exptl_crystal_density_diffrn 1.598
_exptl_crystal_density_method 'not measured'
_exptl_crystal_description needle
_exptl_crystal_F_000 1068
_exptl_crystal_size_max 0.36
_exptl_crystal_size_mid 0.18
_exptl_crystal_size_min 0.09
_refine_diff_density_max 0.205
_refine_diff_density_min -0.209
_refine_diff_density_rms 0.045
_refine_ls_abs_structure_details 'Flack H D (1983), Acta Cryst. A39, 876-881'
_refine_ls_abs_structure_Flack -0.015(11)
_refine_ls_extinction_method none
_refine_ls_goodness_of_fit_ref 1.072
_refine_ls_hydrogen_treatment constr
_refine_ls_matrix_type full
_refine_ls_number_parameters 173
_refine_ls_number_reflns 3256
_refine_ls_number_restraints 1
_refine_ls_restrained_S_all 1.072
_refine_ls_R_factor_all 0.0300
_refine_ls_R_factor_gt 0.0252
_refine_ls_shift/su_max 0.001
_refine_ls_shift/su_mean 0.000
_refine_ls_structure_factor_coef Fsqd
_refine_ls_weighting_details 'calc w=1/[\s^2^(Fo^2^)+(0.0177P)^2^+0.6645P] where P=(Fo^2^+2Fc^2^)/3'
_refine_ls_weighting_scheme calc
_refine_ls_wR_factor_gt 0.0507
_refine_ls_wR_factor_ref 0.0528
_reflns_number_gt 3026
_reflns_number_total 3256
_reflns_threshold_expression I>2\s(I)
_cod_data_source_file c3dt53266f2.cif
_cod_data_source_block s4107a
_cod_database_code 7029604

loop_
_symmetry_equiv_pos_as_xyz
'x, y, z'
'x-y, x, z+5/6'
'-y, x-y, z+2/3'
'-x, -y, z+1/2'
'-x+y, -x, z+1/3'
'y, -x+y, z+1/6'

loop_
_atom_site_label
_atom_site_type_symbol
_atom_site_fract_x
_atom_site_fract_y
_atom_site_fract_z
_atom_site_U_iso_or_equiv
_atom_site_adp_type
_atom_site_occupancy
_atom_site_symmetry_multiplicity
_atom_site_calc_flag
_atom_site_refinement_flags
Fe1 Fe 0.56989(4) 0.41111(4) 0.502635(5) 0.02084(8) Uani 1 1 d .
Cl1 Cl 0.35644(8) 0.35502(8) 0.549707(15) 0.03043(13) Uani 1 1 d .
Cl2 Cl 0.82696(8) 0.41312(8) 0.524231(14) 0.02719(13) Uani 1 1 d .
O1 O 0.4073(2) 0.1166(2) 0.48050(4) 0.0255(3) Uani 1 1 d .
O2 O 0.1900(2) -0.0585(2) 0.43819(4) 0.0238(3) Uani 1 1 d .
N1 N 0.6840(3) 0.7050(2) 0.49393(4) 0.0216(4) Uani 1 1 d .
N2 N 0.5023(2) 0.4306(2) 0.44446(4) 0.0189(4) Uani 1 1 d .
C1 C 0.6257(3) 0.7505(3) 0.46268(6) 0.0224(4) Uani 1 1 d .
C2 C 0.7008(3) 0.9306(3) 0.45060(6) 0.0273(5) Uani 1 1 d .
H2 H 0.6590 0.9585 0.4280 0.033 Uiso 1 1 calc R
C3 C 0.8375(3) 1.0694(3) 0.47193(6) 0.0290(5) Uani 1 1 d .
H3 H 0.8902 1.1942 0.4643 0.035 Uiso 1 1 calc R
C4 C 0.8967(3) 1.0243(3) 0.50444(6) 0.0289(5) Uani 1 1 d .
H4 H 0.9898 1.1175 0.5197 0.035 Uiso 1 1 calc R
C5 C 0.8180(3) 0.8414(3) 0.51435(6) 0.0248(4) Uani 1 1 d .
H5 H 0.8601 0.8104 0.5365 0.030 Uiso 1 1 calc R
C6 C 0.4724(3) 0.5906(3) 0.44207(7) 0.0260(5) Uani 1 1 d .
H6A H 0.3525 0.5588 0.4535 0.031 Uiso 1 1 calc R
H6B H 0.4708 0.6238 0.4154 0.031 Uiso 1 1 calc R
C7 C 0.3425(3) 0.2610(3) 0.42910(5) 0.0192(4) Uani 1 1 d .
H7 H 0.2292 0.2716 0.4308 0.023 Uiso 1 1 calc R
C8 C 0.3837(3) 0.2425(3) 0.38714(5) 0.0260(5) Uani 1 1 d .
H8A H 0.3801 0.1242 0.3827 0.031 Uiso 1 1 calc R
H8B H 0.2930 0.2492 0.3704 0.031 Uiso 1 1 calc R
C9 C 0.5772(3) 0.4051(3) 0.38020(6) 0.0303(5) Uani 1 1 d .
H9A H 0.6503 0.3680 0.3643 0.036 Uiso 1 1 calc R
H9B H 0.5719 0.5080 0.3678 0.036 Uiso 1 1 calc R
C10 C 0.6588(3) 0.4592(3) 0.41962(5) 0.0257(5) Uani 1 1 d .
H10A H 0.7096 0.3807 0.4279 0.031 Uiso 1 1 calc R
H10B H 0.7584 0.5895 0.4202 0.031 Uiso 1 1 calc R
C11 C 0.3176(3) 0.1000(3) 0.45233(5) 0.0199(4) Uani 1 1 d .
C12 C 0.1599(3) -0.2264(3) 0.45644(6) 0.0275(5) Uani 1 1 d .
H12A H 0.0660 -0.2617 0.4761 0.041 Uiso 1 1 calc R
H12B H 0.2752 -0.2056 0.4678 0.041 Uiso 1 1 calc R
H12C H 0.1182 -0.3252 0.4377 0.041 Uiso 1 1 calc R

loop_
_atom_site_aniso_label
_atom_site_aniso_U_11
_atom_site_aniso_U_22
_atom_site_aniso_U_33
_atom_site_aniso_U_23
_atom_site_aniso_U_13
_atom_site_aniso_U_12
Fe1 0.02581(17) 0.02019(16) 0.01637(12) 0.00041(11) -0.00232(11) 0.01139(14)
Cl1 0.0307(3) 0.0268(3) 0.0309(2) -0.0008(2) 0.0072(2) 0.0122(3)
Cl2 0.0262(3) 0.0254(3) 0.0308(3) 0.0017(2) -0.0048(2) 0.0135(2)
O1 0.0321(9) 0.0203(8) 0.0199(6) -0.0005(6) -0.0059(6) 0.0100(7)
O2 0.0266(8) 0.0182(8) 0.0229(6) -0.0005(6) -0.0035(6) 0.0086(7)
N1 0.0225(10) 0.0206(10) 0.0230(8) 0.0007(6) 0.0005(7) 0.0119(8)
N2 0.0206(9) 0.0183(9) 0.0190(7) 0.0000(6) -0.0004(6) 0.0107(8)
C1 0.0243(12) 0.0220(11) 0.0255(9) -0.0009(8) -0.0021(8) 0.0150(10)
C2 0.0337(14) 0.0233(12) 0.0271(10) 0.0016(8) -0.0012(9) 0.0159(11)
C3 0.0295(13) 0.0201(12) 0.0362(11) -0.0008(9) 0.0040(9) 0.0116(10)
C4 0.0250(12) 0.0257(12) 0.0335(11) -0.0063(10) -0.0020(9) 0.0108(10)
C5 0.0257(12) 0.0264(12) 0.0244(9) -0.0039(9) -0.0021(8) 0.0145(10)
C6 0.0279(12) 0.0222(12) 0.0321(10) -0.0001(9) -0.0063(9) 0.0157(10)
C7 0.0198(11) 0.0202(11) 0.0188(8) -0.0005(7) -0.0030(7) 0.0109(10)
C8 0.0325(13) 0.0254(12) 0.0168(9) 0.0004(8) -0.0014(8) 0.0120(11)
C9 0.0282(13) 0.0367(14) 0.0200(9) -0.0016(9) 0.0002(9) 0.0116(11)
C10 0.0206(12) 0.0331(13) 0.0215(9) 0.0005(8) 0.0019(8) 0.0120(10)
C11 0.0195(11) 0.0212(11) 0.0187(8) -0.0014(7) 0.0038(7) 0.0099(9)
C12 0.0296(13) 0.0189(12) 0.0294(10) 0.0007(8) -0.0013(9) 0.0086(10)

loop_
_atom_type_symbol
_atom_type_description
_atom_type_scat_dispersion_real
_atom_type_scat_dispersion_imag
_atom_type_scat_source
C C 0.0033 0.0016 'International Tables Vol C Tables 4.2.6.8 and 6.1.1.4'
H H 0.0000 0.0000 'International Tables Vol C Tables 4.2.6.8 and 6.1.1.4'
Cl Cl 0.1484 0.1585 'International Tables Vol C Tables 4.2.6.8 and 6.1.1.4'
Fe Fe 0.3463 0.8444 'International Tables Vol C Tables 4.2.6.8 and 6.1.1.4'
N N 0.0061 0.0033 'International Tables Vol C Tables 4.2.6.8 and 6.1.1.4'
O O 0.0106 0.0060 'International Tables Vol C Tables 4.2.6.8 and 6.1.1.4'

loop_
_geom_angle_atom_site_label_1
_geom_angle_atom_site_label_2
_geom_angle_atom_site_label_3
_geom_angle
N2 Fe1 N1 76.28(6)
N2 Fe1 Cl2 126.96(5)
N1 Fe1 Cl2 99.25(5)
N2 Fe1 O1 73.55(6)
N1 Fe1 O1 149.78(6)
Cl2 Fe1 O1 100.05(4)
N2 Fe1 Cl1 119.78(5)
N1 Fe1 Cl1 100.95(5)
Cl2 Fe1 Cl1 113.01(2)
O1 Fe1 Cl1 92.60(4)
C11 O1 Fe1 114.04(14)
C11 O2 C12 117.87(16)
C1 N1 C5 118.11(19)
C1 N1 Fe1 115.05(14)
C5 N1 Fe1 126.47(14)
C6 N2 C7 111.40(17)
C6 N2 C10 110.61(17)
C7 N2 C10 103.65(15)
C6 N2 Fe1 106.92(12)
C7 N2 Fe1 114.92(12)
C10 N2 Fe1 109.33(12)
N1 C1 C2 122.4(2)
N1 C1 C6 114.75(19)
C2 C1 C6 122.89(19)
C3 C2 C1 118.9(2)
C3 C2 H2 120.5
C1 C2 H2 120.5
C4 C3 C2 119.2(2)
C4 C3 H3 120.4
C2 C3 H3 120.4
C5 C4 C3 118.7(2)
C5 C4 H4 120.7
C3 C4 H4 120.7
N1 C5 C4 122.7(2)
N1 C5 H5 118.6
C4 C5 H5 118.6
N2 C6 C1 108.83(18)
N2 C6 H6A 109.9
C1 C6 H6A 109.9
N2 C6 H6B 109.9
C1 C6 H6B 109.9
H6A C6 H6B 108.3
N2 C7 C11 108.19(16)
N2 C7 C8 107.92(17)
C11 C7 C8 111.93(17)
N2 C7 H7 109.6
C11 C7 H7 109.6
C8 C7 H7 109.6
C9 C8 C7 104.77(16)
C9 C8 H8A 110.8
C7 C8 H8A 110.8
C9 C8 H8B 110.8
C7 C8 H8B 110.8
H8A C8 H8B 108.9
C10 C9 C8 103.67(17)
C10 C9 H9A 111.0
C8 C9 H9A 111.0
C10 C9 H9B 111.0
C8 C9 H9B 111.0
H9A C9 H9B 109.0
N2 C10 C9 105.37(17)
N2 C10 H10A 110.7
C9 C10 H10A 110.7
N2 C10 H10B 110.7
C9 C10 H10B 110.7
H10A C10 H10B 108.8
O1 C11 O2 124.8(2)
O1 C11 C7 123.14(19)
O2 C11 C7 112.00(17)
O2 C12 H12A 109.5
O2 C12 H12B 109.5
H12A C12 H12B 109.5
O2 C12 H12C 109.5
H12A C12 H12C 109.5
H12B C12 H12C 109.5

loop_
_geom_bond_atom_site_label_1
_geom_bond_atom_site_label_2
_geom_bond_distance
Fe1 N2 2.1686(16)
Fe1 N1 2.1749(18)
Fe1 Cl2 2.2810(6)
Fe1 O1 2.2830(15)
Fe1 Cl1 2.3187(6)
O1 C11 1.217(2)
O2 C11 1.320(2)
O2 C12 1.453(3)
N1 C1 1.342(3)
N1 C5 1.346(3)
N2 C6 1.486(3)
N2 C7 1.487(3)
N2 C10 1.498(3)
C1 C2 1.383(3)
C1 C6 1.504(3)
C2 C3 1.382(3)
C2 H2 0.9500
C3 C4 1.381(3)
C3 H3 0.9500
C4 C5 1.379(3)
C4 H4 0.9500
C5 H5 0.9500
C6 H6A 0.9900
C6 H6B 0.9900
C7 C11 1.505(3)
C7 C8 1.554(3)
C7 H7 1.0000
C8 C9 1.531(3)
C8 H8A 0.9900
C8 H8B 0.9900
C9 C10 1.524(3)
C9 H9A 0.9900
C9 H9B 0.9900
C10 H10A 0.9900
C10 H10B 0.9900
C12 H12A 0.9800
C12 H12B 0.9800
C12 H12C 0.9800

loop_
_geom_torsion_atom_site_label_1
_geom_torsion_atom_site_label_2
_geom_torsion_atom_site_label_3
_geom_torsion_atom_site_label_4
_geom_torsion
N2 Fe1 O1 C11 -19.01(14)
N1 Fe1 O1 C11 -15.8(2)
Cl2 Fe1 O1 C11 -144.76(14)
Cl1 Fe1 O1 C11 101.32(14)
N2 Fe1 N1 C1 14.06(15)
Cl2 Fe1 N1 C1 140.02(14)
O1 Fe1 N1 C1 10.9(2)
Cl1 Fe1 N1 C1 -104.20(15)
N2 Fe1 N1 C5 -158.74(18)
Cl2 Fe1 N1 C5 -32.78(17)
O1 Fe1 N1 C5 -161.91(15)
Cl1 Fe1 N1 C5 83.00(17)
N1 Fe1 N2 C6 -32.29(14)
Cl2 Fe1 N2 C6 -123.63(12)
O1 Fe1 N2 C6 146.05(14)
Cl1 Fe1 N2 C6 62.61(14)
N1 Fe1 N2 C7 -156.48(15)
Cl2 Fe1 N2 C7 112.18(13)
O1 Fe1 N2 C7 21.85(13)
Cl1 Fe1 N2 C7 -61.58(14)
N1 Fe1 N2 C10 87.49(14)
Cl2 Fe1 N2 C10 -3.85(16)
O1 Fe1 N2 C10 -94.17(14)
Cl1 Fe1 N2 C10 -177.61(12)
C5 N1 C1 C2 1.3(3)
Fe1 N1 C1 C2 -172.11(17)
C5 N1 C1 C6 -178.48(19)
Fe1 N1 C1 C6 8.1(2)
N1 C1 C2 C3 -1.7(3)
C6 C1 C2 C3 178.1(2)
C1 C2 C3 C4 0.7(3)
C2 C3 C4 C5 0.6(3)
C1 N1 C5 C4 0.0(3)
Fe1 N1 C5 C4 172.62(16)
C3 C4 C5 N1 -1.0(3)
C7 N2 C6 C1 172.35(17)
C10 N2 C6 C1 -72.9(2)
Fe1 N2 C6 C1 46.0(2)
N1 C1 C6 N2 -36.7(3)
C2 C1 C6 N2 143.5(2)
C6 N2 C7 C11 -144.21(17)
C10 N2 C7 C11 96.82(18)
Fe1 N2 C7 C11 -22.4(2)
C6 N2 C7 C8 94.5(2)
C10 N2 C7 C8 -24.5(2)
Fe1 N2 C7 C8 -143.70(13)
N2 C7 C8 C9 2.3(2)
C11 C7 C8 C9 -116.7(2)
C7 C8 C9 C10 20.4(2)
C6 N2 C10 C9 -81.7(2)
C7 N2 C10 C9 37.8(2)
Fe1 N2 C10 C9 160.84(14)
C8 C9 C10 N2 -36.4(2)
Fe1 O1 C11 O2 -167.98(15)
Fe1 O1 C11 C7 13.0(2)
C12 O2 C11 O1 -3.1(3)
C12 O2 C11 C7 176.07(17)
N2 C7 C11 O1 5.6(3)
C8 C7 C11 O1 124.4(2)
N2 C7 C11 O2 -173.55(15)
C8 C7 C11 O2 -54.8(2)
